data_7206254
loop_
_publ_author_name
'Liu, Yu'
'Li, Kang'
'Wei, Shi-Chao'
'Pan, Mei'
'Su, Cheng-Yong'

_publ_section_title
;
 Structural tuning of meso-hexamer, chiral-trimer and chiral-chain by
 anion directed supramolecular interactions
;
_journal_issue 14
_journal_name_full CrystEngComm
_journal_page_first 4564
_journal_paper_doi 10.1039/c1ce05210a
_journal_volume 13
_journal_year 2011
_chemical_formula_sum 'C115 H116 Cu4 N32 O26'
_chemical_formula_weight 2616.56
_chemical_name_systematic
;
?
;
_space_group_IT_number 14
_symmetry_cell_setting monoclinic
_symmetry_space_group_name_Hall '-P 2yn'
_symmetry_space_group_name_H-M 'P 1 21/n 1'
_atom_sites_solution_hydrogens geom
_atom_sites_solution_primary direct
_atom_sites_solution_secondary difmap
_audit_creation_method SHELXL-97
_cell_angle_alpha 90.00
_cell_angle_beta 104.953(5)
_cell_angle_gamma 90.00
_cell_formula_units_Z 2
_cell_length_a 20.4796(8)
_cell_length_b 12.5996(5)
_cell_length_c 23.1723(12)
_cell_measurement_reflns_used 3029
_cell_measurement_temperature 150(2)
_cell_measurement_theta_max 30.3700
_cell_measurement_theta_min 2.5817
_cell_volume 5776.8(5)
_computing_structure_refinement 'SHELXL-97 (Sheldrick, 1997)'
_computing_structure_solution 'SHELXS-97 (Sheldrick, 1990)'
_diffrn_ambient_temperature 150(2)
_diffrn_detector_area_resol_mean 16.0855
_diffrn_measured_fraction_theta_full 0.985
_diffrn_measured_fraction_theta_max 0.985
_diffrn_measurement_device_type Oxford
_diffrn_radiation_monochromator graphite
_diffrn_radiation_source 'Enhance (Mo) X-ray Source'
_diffrn_radiation_type MoK\a
_diffrn_radiation_wavelength 0.71073
_diffrn_reflns_av_R_equivalents 0.1171
_diffrn_reflns_av_sigmaI/netI 0.3585
_diffrn_reflns_limit_h_max 18
_diffrn_reflns_limit_h_min -25
_diffrn_reflns_limit_k_max 14
_diffrn_reflns_limit_k_min -15
_diffrn_reflns_limit_l_max 28
_diffrn_reflns_limit_l_min -28
_diffrn_reflns_number 25524
_diffrn_reflns_theta_full 26.00
_diffrn_reflns_theta_max 26.00
_diffrn_reflns_theta_min 2.59
_exptl_absorpt_coefficient_mu 0.817
_exptl_absorpt_correction_T_max 0.9603
_exptl_absorpt_correction_T_min 0.8873
_exptl_absorpt_correction_type multi-scan
_exptl_absorpt_process_details
;
CrysAlis RED, Oxford Diffraction Ltd.,
Version 1.171.32.5 (release 08-05-2007 CrysAlis171 .NET)
(compiled May 8 2007,13:10:02)
Empirical absorption correction using spherical harmonics,
implemented in SCALE3 ABSPACK scaling algorithm.
;
_exptl_crystal_colour Blue
_exptl_crystal_density_diffrn 1.504
_exptl_crystal_density_method 'not measured'
_exptl_crystal_description Block
_exptl_crystal_F_000 2708
_exptl_crystal_size_max 0.15
_exptl_crystal_size_mid 0.10
_exptl_crystal_size_min 0.05
_refine_diff_density_max 0.815
_refine_diff_density_min -0.455
_refine_diff_density_rms 0.082
_refine_ls_extinction_method none
_refine_ls_goodness_of_fit_ref 1.023
_refine_ls_hydrogen_treatment constr
_refine_ls_matrix_type full
_refine_ls_number_parameters 814
_refine_ls_number_reflns 11201
_refine_ls_number_restraints 206
_refine_ls_restrained_S_all 1.066
_refine_ls_R_factor_all 0.2455
_refine_ls_R_factor_gt 0.0770
_refine_ls_shift/su_max 0.001
_refine_ls_shift/su_mean 0.000
_refine_ls_structure_factor_coef Fsqd
_refine_ls_weighting_details 'calc w=1/[\s^2^(Fo^2^)+(0.0121P)^2^+0.0000P] where P=(Fo^2^+2Fc^2^)/3'
_refine_ls_weighting_scheme calc
_refine_ls_wR_factor_gt 0.0947
_refine_ls_wR_factor_ref 0.1113
_reflns_number_gt 3724
_reflns_number_total 11201
_reflns_threshold_expression >2sigma(I)
_cod_data_source_file c1ce05210a.txt
_cod_data_source_block 3-no3-PhMe
_cod_depositor_comments
;
The following automatic conversions were performed:

'_symmetry_cell_setting' value 'Monoclinic' changed to 'monoclinic'
according to /home/saulius/struct/CIF-dictionaries/cif_core.dic
dictionary named 'cif_core.dic' version 2.4.1 from 2010-06-29.

Automatic conversion script
Id: cif_fix_values 1715 2011-07-08 13:25:40Z adriana 
;
_cod_original_cell_volume 5776.8(4)
_cod_original_sg_symbol_H-M P2(1)/n
_cod_database_code 7206254

loop_
_symmetry_equiv_pos_as_xyz
'x, y, z'
'-x+1/2, y+1/2, -z+1/2'
'-x, -y, -z'
'x-1/2, -y-1/2, z-1/2'

loop_
_atom_site_label
_atom_site_type_symbol
_atom_site_fract_x
_atom_site_fract_y
_atom_site_fract_z
_atom_site_U_iso_or_equiv
_atom_site_adp_type
_atom_site_occupancy
_atom_site_symmetry_multiplicity
_atom_site_calc_flag
_atom_site_refinement_flags
_atom_site_disorder_assembly
_atom_site_disorder_group
Cu1 Cu 0.37109(4) -0.06984(7) 0.81395(4) 0.0371(3) Uani 1 1 d . . .
Cu2 Cu 0.64595(4) 0.49037(7) 0.66471(4) 0.0414(3) Uani 1 1 d . . .
N1 N 0.1662(3) 0.2845(4) 0.6557(3) 0.0285(16) Uani 1 1 d . . .
N2 N 0.0513(3) 0.3200(5) 0.6945(3) 0.0359(17) Uani 1 1 d . . .
N3 N 0.0182(3) 0.1498(5) 0.6784(2) 0.0377(17) Uani 1 1 d . . .
H3A H 0.0206 0.0810 0.6726 0.045 Uiso 1 1 calc R . .
N4 N 0.1039(3) 0.4593(5) 0.5995(3) 0.0415(19) Uani 1 1 d . . .
N5 N 0.1237(3) 0.4222(5) 0.5115(3) 0.0372(17) Uani 1 1 d . . .
H5B H 0.1371 0.3865 0.4840 0.045 Uiso 1 1 calc R . .
N6 N 0.2083(3) 0.4010(4) 0.7566(3) 0.0316(17) Uani 1 1 d . . .
N7 N 0.3119(3) 0.3355(5) 0.7838(3) 0.0393(18) Uani 1 1 d . . .
N8 N 0.6814(3) 0.6417(4) 0.6470(3) 0.0364(17) Uani 1 1 d . . .
N9 N 0.5679(3) 0.5805(5) 0.6750(2) 0.0374(17) Uani 1 1 d . . .
N10 N 0.5208(3) 0.7382(5) 0.6678(3) 0.0448(18) Uani 1 1 d . . .
H10A H 0.5158 0.8074 0.6637 0.054 Uiso 1 1 calc R . .
N11 N 0.6794(3) 0.4564(5) 0.5900(3) 0.0365(17) Uani 1 1 d . . .
N12 N 0.7088(3) 0.5284(5) 0.5125(3) 0.0418(18) Uani 1 1 d . . .
H12B H 0.7164 0.5782 0.4884 0.050 Uiso 1 1 calc R . .
N13 N 0.7225(3) 0.5262(5) 0.7456(3) 0.0375(17) Uani 1 1 d . . .
N14 N 0.8225(3) 0.5960(5) 0.7791(3) 0.0395(18) Uani 1 1 d . . .
C1 C 0.1390(4) 0.1951(5) 0.6842(3) 0.041(2) Uani 1 1 d . . .
H1A H 0.1672 0.1841 0.7255 0.050 Uiso 1 1 calc R . .
H1B H 0.1393 0.1289 0.6613 0.050 Uiso 1 1 calc R . .
C2 C 0.0682(4) 0.2230(6) 0.6851(3) 0.030(2) Uani 1 1 d . . .
C3 C -0.0169(4) 0.3132(6) 0.6932(3) 0.032(2) Uani 1 1 d . . .
C4 C -0.0632(4) 0.3925(6) 0.6990(3) 0.043(2) Uani 1 1 d . . .
H4A H -0.0502 0.4645 0.7068 0.051 Uiso 1 1 calc R . .
C5 C -0.1288(4) 0.3583(7) 0.6926(3) 0.055(3) Uani 1 1 d . . .
H5A H -0.1613 0.4097 0.6966 0.066 Uiso 1 1 calc R . .
C6 C -0.1505(4) 0.2554(8) 0.6808(3) 0.054(3) Uani 1 1 d . . .
H6A H -0.1968 0.2382 0.6758 0.065 Uiso 1 1 calc R . .
C7 C -0.1053(4) 0.1778(7) 0.6763(3) 0.047(2) Uani 1 1 d . . .
H7A H -0.1188 0.1058 0.6691 0.057 Uiso 1 1 calc R . .
C8 C -0.0382(4) 0.2093(6) 0.6827(3) 0.035(2) Uani 1 1 d . . .
C9 C 0.1453(3) 0.2814(6) 0.5895(3) 0.040(2) Uani 1 1 d . . .
H9A H 0.1065 0.2325 0.5758 0.048 Uiso 1 1 calc R . .
H9B H 0.1831 0.2555 0.5739 0.048 Uiso 1 1 calc R . .
C10 C 0.1257(3) 0.3909(6) 0.5670(4) 0.033(2) Uani 1 1 d . . .
C11 C 0.0840(4) 0.5439(6) 0.5614(4) 0.036(2) Uani 1 1 d . . .
C12 C 0.0517(4) 0.6384(7) 0.5703(4) 0.045(2) Uani 1 1 d . . .
H12A H 0.0415 0.6540 0.6071 0.054 Uiso 1 1 calc R . .
C13 C 0.0355(4) 0.7078(6) 0.5223(5) 0.055(3) Uani 1 1 d . . .
H13A H 0.0126 0.7719 0.5262 0.066 Uiso 1 1 calc R . .
C14 C 0.0517(4) 0.6869(7) 0.4688(4) 0.053(3) Uani 1 1 d . . .
H14A H 0.0426 0.7389 0.4380 0.064 Uiso 1 1 calc R . .
C15 C 0.0802(4) 0.5932(8) 0.4598(4) 0.063(3) Uani 1 1 d . . .
H15A H 0.0890 0.5769 0.4225 0.075 Uiso 1 1 calc R . .
C16 C 0.0957(4) 0.5228(7) 0.5066(4) 0.045(2) Uani 1 1 d . . .
C17 C 0.2401(3) 0.2930(5) 0.6815(3) 0.039(2) Uani 1 1 d . . .
H17A H 0.2609 0.2215 0.6849 0.047 Uiso 1 1 calc R . .
H17B H 0.2605 0.3367 0.6552 0.047 Uiso 1 1 calc R . .
C18 C 0.2526(4) 0.3424(6) 0.7411(4) 0.034(2) Uani 1 1 d . . .
C19 C 0.2377(4) 0.4367(6) 0.8140(4) 0.033(2) Uani 1 1 d . . .
C20 C 0.2137(4) 0.5015(6) 0.8512(4) 0.042(2) Uani 1 1 d . . .
H20A H 0.1696 0.5309 0.8392 0.050 Uiso 1 1 calc R . .
C21 C 0.2552(4) 0.5222(6) 0.9060(4) 0.047(2) Uani 1 1 d . . .
H21A H 0.2393 0.5667 0.9326 0.057 Uiso 1 1 calc R . .
C22 C 0.3197(4) 0.4807(6) 0.9243(3) 0.044(2) Uani 1 1 d . . .
H22A H 0.3471 0.4965 0.9631 0.053 Uiso 1 1 calc R . .
C23 C 0.3445(4) 0.4168(6) 0.8869(4) 0.041(2) Uani 1 1 d . . .
H23A H 0.3890 0.3889 0.8988 0.049 Uiso 1 1 calc R . .
C24 C 0.3028(4) 0.3948(6) 0.8320(4) 0.035(2) Uani 1 1 d . . .
C25 C 0.3678(4) 0.2560(6) 0.7835(3) 0.049(2) Uani 1 1 d . . .
H25A H 0.4086 0.2746 0.8153 0.059 Uiso 1 1 calc R . .
H25B H 0.3795 0.2598 0.7447 0.059 Uiso 1 1 calc R . .
C26 C 0.3458(4) 0.1416(6) 0.7936(3) 0.036(2) Uani 1 1 d . . .
C27 C 0.6452(3) 0.7248(5) 0.6705(3) 0.032(2) Uani 1 1 d . . .
H27A H 0.6403 0.7889 0.6450 0.038 Uiso 1 1 calc R . .
H27B H 0.6707 0.7445 0.7115 0.038 Uiso 1 1 calc R . .
C28 C 0.5780(4) 0.6831(6) 0.6710(3) 0.038(2) Uani 1 1 d . . .
C29 C 0.5011(4) 0.5667(7) 0.6772(3) 0.039(2) Uani 1 1 d . . .
C30 C 0.4646(4) 0.4790(7) 0.6829(3) 0.051(2) Uani 1 1 d . . .
H30A H 0.4840 0.4100 0.6869 0.062 Uiso 1 1 calc R . .
C31 C 0.3966(4) 0.4956(8) 0.6826(3) 0.057(3) Uani 1 1 d . . .
H31A H 0.3701 0.4359 0.6872 0.068 Uiso 1 1 calc R . .
C32 C 0.3661(4) 0.5952(8) 0.6759(3) 0.054(3) Uani 1 1 d . . .
H32A H 0.3196 0.6018 0.6747 0.064 Uiso 1 1 calc R . .
C33 C 0.4028(4) 0.6830(7) 0.6710(3) 0.053(3) Uani 1 1 d . . .
H33A H 0.3834 0.7519 0.6672 0.064 Uiso 1 1 calc R . .
C34 C 0.4717(4) 0.6662(7) 0.6719(3) 0.041(2) Uani 1 1 d . . .
C35 C 0.6682(4) 0.6498(5) 0.5826(3) 0.038(2) Uani 1 1 d . . .
H35A H 0.6963 0.7063 0.5715 0.046 Uiso 1 1 calc R . .
H35B H 0.6200 0.6666 0.5645 0.046 Uiso 1 1 calc R . .
C36 C 0.6859(4) 0.5437(6) 0.5615(4) 0.036(2) Uani 1 1 d . . .
C37 C 0.7009(4) 0.3759(6) 0.5570(4) 0.040(2) Uani 1 1 d . . .
C38 C 0.7034(4) 0.2645(6) 0.5648(4) 0.046(2) Uani 1 1 d . . .
H38A H 0.6910 0.2314 0.5973 0.055 Uiso 1 1 calc R . .
C39 C 0.7245(4) 0.2069(6) 0.5229(4) 0.057(3) Uani 1 1 d . . .
H39A H 0.7260 0.1318 0.5264 0.068 Uiso 1 1 calc R . .
C40 C 0.7436(4) 0.2528(7) 0.4759(4) 0.051(3) Uani 1 1 d . . .
H40A H 0.7596 0.2085 0.4493 0.061 Uiso 1 1 calc R . .
C41 C 0.7404(4) 0.3607(7) 0.4660(4) 0.050(2) Uani 1 1 d . . .
H41A H 0.7526 0.3924 0.4330 0.060 Uiso 1 1 calc R . .
C42 C 0.7185(4) 0.4186(7) 0.5069(4) 0.041(2) Uani 1 1 d . . .
C43 C 0.7554(3) 0.6441(5) 0.6755(3) 0.040(2) Uani 1 1 d . . .
H43A H 0.7801 0.6064 0.6500 0.048 Uiso 1 1 calc R . .
H43B H 0.7717 0.7184 0.6805 0.048 Uiso 1 1 calc R . .
C44 C 0.7673(4) 0.5922(6) 0.7334(4) 0.042(2) Uani 1 1 d . . .
C45 C 0.7480(4) 0.4934(6) 0.8035(4) 0.032(2) Uani 1 1 d . . .
C46 C 0.7201(4) 0.4285(6) 0.8416(4) 0.045(2) Uani 1 1 d . . .
H46A H 0.6770 0.3967 0.8269 0.054 Uiso 1 1 calc R . .
C47 C 0.7556(4) 0.4124(6) 0.8991(4) 0.049(2) Uani 1 1 d . . .
H47A H 0.7363 0.3717 0.9250 0.059 Uiso 1 1 calc R . .
C48 C 0.8198(5) 0.4549(6) 0.9204(4) 0.054(3) Uani 1 1 d . . .
H48A H 0.8443 0.4403 0.9604 0.065 Uiso 1 1 calc R . .
C49 C 0.8489(4) 0.5174(6) 0.8853(4) 0.055(3) Uani 1 1 d . . .
H49A H 0.8928 0.5468 0.9001 0.066 Uiso 1 1 calc R . .
C50 C 0.8113(4) 0.5355(6) 0.8273(4) 0.045(2) Uani 1 1 d . . .
C51 C 0.8750(4) 0.6791(6) 0.7852(4) 0.057(3) Uani 1 1 d . . .
H51A H 0.8886 0.6853 0.7473 0.068 Uiso 1 1 calc R . .
H51B H 0.9154 0.6589 0.8171 0.068 Uiso 1 1 calc R . .
C52 C 0.8474(5) 0.7875(6) 0.8006(4) 0.045(3) Uani 1 1 d . . .
O1 O 0.3916(2) 0.0738(4) 0.7895(2) 0.0368(13) Uani 1 1 d . . .
O2 O 0.2927(3) 0.1245(4) 0.8056(2) 0.0539(17) Uani 1 1 d . . .
O3 O 0.8924(2) 0.8570(4) 0.8209(2) 0.0492(16) Uani 1 1 d . . .
O4 O 0.7855(3) 0.7965(4) 0.7892(2) 0.0507(17) Uani 1 1 d . . .
N15 N 0.6569(4) 0.7448(6) 0.4180(4) 0.064(2) Uani 1 1 d U . .
O5 O 0.6284(4) 0.7812(6) 0.4549(3) 0.138(3) Uani 1 1 d U . .
O6 O 0.6298(3) 0.7623(5) 0.3663(3) 0.073(2) Uani 1 1 d U . .
O7 O 0.7095(3) 0.6950(5) 0.4375(3) 0.084(2) Uani 1 1 d U . .
N16 N 0.1060(7) 0.2661(12) 0.3920(7) 0.137(4) Uani 1 1 d U . .
O8 O 0.1202(5) 0.2276(9) 0.4397(4) 0.168(4) Uani 1 1 d U . .
O9 O 0.0720(4) 0.2238(6) 0.3418(4) 0.136(3) Uani 1 1 d U . .
O10 O 0.1261(5) 0.3576(7) 0.3884(5) 0.188(4) Uani 1 1 d U . .
O11 O 0.0080(3) 0.0522(5) 0.3711(3) 0.093(2) Uani 1 1 d U . .
C53 C 0.0341(5) 0.0149(8) 0.4316(4) 0.120(4) Uani 1 1 d U . .
H53A H 0.0752 -0.0268 0.4343 0.181 Uiso 1 1 calc R . .
H53B H 0.0002 -0.0297 0.4428 0.181 Uiso 1 1 calc R . .
H53C H 0.0447 0.0757 0.4587 0.181 Uiso 1 1 calc R . .
O12 O 0.4945(3) 0.9456(5) 0.6400(3) 0.108(2) Uani 1 1 d U . .
C54 C 0.4528(5) 0.9488(9) 0.5770(5) 0.161(5) Uani 1 1 d U . .
H54A H 0.4107 0.9875 0.5751 0.242 Uiso 1 1 calc R . .
H54B H 0.4421 0.8762 0.5624 0.242 Uiso 1 1 calc R . .
H54C H 0.4780 0.9849 0.5521 0.242 Uiso 1 1 calc R . .
C1W C 0.4766(8) 0.7144(13) 0.4712(9) 0.154(10) Uani 0.50 1 d PDU A -1
C2W C 0.4912(15) 0.5769(11) 0.4925(10) 0.169(9) Uani 0.50 1 d PGDU A -1
C3W C 0.4608(13) 0.5280(10) 0.5327(9) 0.149(9) Uani 0.50 1 d PGDU A -1
C4W C 0.4692(10) 0.4197(9) 0.5435(7) 0.147(8) Uani 0.50 1 d PGU A -1
C5W C 0.5080(10) 0.3603(10) 0.5141(6) 0.147(9) Uani 0.50 1 d PGU A -1
C6W C 0.5383(12) 0.4092(12) 0.4739(8) 0.154(8) Uani 0.50 1 d PGU A -1
C7W C 0.5299(14) 0.5175(12) 0.4631(9) 0.161(9) Uani 0.50 1 d PGDU A -1
O1W O 0.4663(2) 0.1044(4) 0.7029(3) 0.093(2) Uani 1 1 d GU A -1

loop_
_atom_site_aniso_label
_atom_site_aniso_U_11
_atom_site_aniso_U_22
_atom_site_aniso_U_33
_atom_site_aniso_U_23
_atom_site_aniso_U_13
_atom_site_aniso_U_12
Cu1 0.0359(6) 0.0320(6) 0.0413(7) 0.0016(6) 0.0062(5) -0.0022(5)
Cu2 0.0405(6) 0.0302(6) 0.0505(7) 0.0015(6) 0.0062(5) -0.0003(6)
N1 0.023(4) 0.029(4) 0.033(5) 0.001(3) 0.007(3) -0.001(3)
N2 0.041(5) 0.022(4) 0.040(5) 0.005(4) 0.002(4) 0.009(4)
N3 0.025(4) 0.042(4) 0.041(5) -0.003(4) -0.001(3) 0.003(4)
N4 0.047(4) 0.036(5) 0.046(5) -0.016(4) 0.018(4) 0.001(4)
N5 0.045(4) 0.036(5) 0.028(5) 0.000(4) 0.005(3) 0.005(4)
N6 0.032(4) 0.020(4) 0.044(5) 0.001(3) 0.012(4) 0.010(3)
N7 0.033(4) 0.035(4) 0.050(6) 0.007(4) 0.010(4) 0.012(4)
N8 0.030(4) 0.032(4) 0.047(5) -0.002(4) 0.010(4) -0.006(3)
N9 0.040(4) 0.029(4) 0.042(5) 0.002(4) 0.008(3) -0.001(4)
N10 0.049(5) 0.024(4) 0.056(5) 0.005(4) 0.003(4) 0.004(4)
N11 0.039(4) 0.018(4) 0.051(5) -0.005(4) 0.007(4) -0.005(3)
N12 0.047(4) 0.037(5) 0.037(5) 0.008(4) 0.004(4) 0.002(4)
N13 0.043(4) 0.032(4) 0.032(5) -0.006(4) 0.001(4) 0.001(4)
N14 0.032(4) 0.021(4) 0.058(6) -0.007(4) -0.001(4) -0.004(4)
C1 0.056(6) 0.024(5) 0.046(6) 0.005(5) 0.016(5) 0.003(5)
C2 0.020(5) 0.035(5) 0.032(5) 0.006(4) 0.001(4) -0.002(5)
C3 0.024(5) 0.038(6) 0.031(5) -0.002(4) 0.000(4) -0.008(5)
C4 0.050(6) 0.046(6) 0.035(6) 0.003(4) 0.016(5) 0.011(5)
C5 0.025(6) 0.078(8) 0.063(7) 0.003(6) 0.011(5) 0.022(6)
C6 0.042(6) 0.073(7) 0.046(7) -0.004(6) 0.009(5) 0.000(6)
C7 0.050(6) 0.057(7) 0.034(6) -0.004(5) 0.008(5) -0.018(6)
C8 0.040(6) 0.038(6) 0.023(5) 0.005(4) 0.002(4) -0.013(5)
C9 0.035(5) 0.049(6) 0.032(6) -0.009(5) 0.002(4) -0.012(5)
C10 0.021(5) 0.038(6) 0.036(6) 0.008(5) 0.001(4) -0.005(4)
C11 0.036(5) 0.025(6) 0.042(7) 0.009(5) 0.000(5) 0.002(4)
C12 0.039(5) 0.046(6) 0.034(6) -0.009(5) -0.017(4) -0.012(5)
C13 0.042(6) 0.034(6) 0.074(8) -0.005(6) -0.012(6) -0.003(5)
C14 0.051(6) 0.056(7) 0.040(7) 0.013(6) -0.011(5) -0.010(5)
C15 0.071(7) 0.068(7) 0.051(8) -0.001(6) 0.019(6) 0.001(6)
C16 0.040(5) 0.053(7) 0.033(6) 0.002(6) -0.005(5) -0.007(5)
C17 0.024(5) 0.035(5) 0.059(7) 0.004(5) 0.010(5) 0.007(4)
C18 0.040(6) 0.024(5) 0.038(6) -0.003(5) 0.011(5) -0.010(5)
C19 0.045(6) 0.025(5) 0.025(6) 0.000(5) 0.002(5) -0.006(5)
C20 0.058(6) 0.028(5) 0.036(6) -0.002(5) 0.005(5) 0.007(5)
C21 0.062(6) 0.022(5) 0.060(7) 0.001(5) 0.019(5) 0.009(5)
C22 0.059(6) 0.027(5) 0.040(6) 0.004(5) 0.000(5) -0.012(5)
C23 0.045(6) 0.038(6) 0.036(6) 0.010(5) 0.003(5) 0.000(5)
C24 0.027(5) 0.026(5) 0.049(7) -0.002(5) 0.004(5) -0.004(4)
C25 0.060(6) 0.055(6) 0.026(6) 0.000(5) 0.000(5) -0.019(5)
C26 0.037(6) 0.023(5) 0.036(6) 0.017(4) -0.012(4) 0.002(5)
C27 0.035(5) 0.019(5) 0.038(6) 0.013(4) 0.004(4) 0.012(4)
C28 0.043(6) 0.028(5) 0.044(6) 0.007(5) 0.013(5) 0.018(5)
C29 0.034(5) 0.028(5) 0.052(6) 0.000(5) 0.006(4) 0.000(5)
C30 0.043(6) 0.054(7) 0.055(6) -0.005(5) 0.009(5) -0.004(5)
C31 0.047(6) 0.073(8) 0.048(6) 0.013(6) 0.006(5) -0.011(6)
C32 0.045(6) 0.073(8) 0.039(6) 0.002(5) 0.003(5) -0.002(6)
C33 0.054(7) 0.060(7) 0.037(6) 0.002(5) -0.003(5) 0.011(6)
C34 0.041(6) 0.048(7) 0.033(6) 0.000(5) 0.007(5) 0.004(6)
C35 0.058(6) 0.019(5) 0.038(6) -0.010(4) 0.014(5) -0.001(4)
C36 0.040(5) 0.029(6) 0.043(6) -0.008(5) 0.018(5) -0.015(4)
C37 0.034(5) 0.023(5) 0.052(7) -0.008(5) -0.009(5) -0.005(5)
C38 0.061(6) 0.030(5) 0.045(6) -0.003(5) 0.008(5) 0.002(5)
C39 0.065(7) 0.044(6) 0.056(7) -0.007(6) 0.006(5) 0.004(5)
C40 0.071(7) 0.034(6) 0.048(7) -0.003(5) 0.017(6) 0.008(6)
C41 0.057(6) 0.056(7) 0.036(6) -0.015(5) 0.012(5) -0.002(6)
C42 0.036(5) 0.045(6) 0.041(6) -0.006(5) 0.009(5) -0.007(5)
C43 0.045(6) 0.031(5) 0.033(6) 0.005(4) -0.009(5) 0.001(4)
C44 0.021(5) 0.039(6) 0.060(7) -0.025(5) -0.004(5) -0.015(5)
C45 0.028(5) 0.024(5) 0.044(6) -0.014(5) 0.009(5) -0.012(4)
C46 0.047(6) 0.030(5) 0.051(7) -0.001(5) -0.001(5) 0.002(5)
C47 0.054(6) 0.032(6) 0.053(7) -0.007(5) -0.001(5) -0.002(5)
C48 0.082(8) 0.027(6) 0.042(7) 0.003(5) -0.003(6) 0.013(5)
C49 0.045(6) 0.030(6) 0.076(8) -0.007(6) -0.008(6) 0.003(5)
C50 0.040(6) 0.028(6) 0.058(7) -0.004(5) -0.001(5) 0.008(5)
C51 0.039(5) 0.038(6) 0.087(8) 0.006(5) 0.004(5) 0.011(5)
C52 0.058(7) 0.025(6) 0.054(7) 0.003(5) 0.021(6) 0.015(5)
O1 0.033(3) 0.030(3) 0.042(4) -0.002(3) -0.002(3) -0.007(3)
O2 0.042(4) 0.033(4) 0.087(5) -0.005(3) 0.016(4) -0.010(3)
O3 0.038(3) 0.032(4) 0.070(5) -0.014(3) -0.001(3) 0.000(3)
O4 0.040(3) 0.043(4) 0.067(5) 0.000(3) 0.010(3) 0.002(3)
N15 0.070(6) 0.075(6) 0.053(6) 0.017(5) 0.027(5) 0.005(5)
O5 0.131(6) 0.200(8) 0.082(6) -0.021(5) 0.028(5) 0.042(5)
O6 0.071(4) 0.095(5) 0.055(5) 0.022(4) 0.020(4) 0.016(4)
O7 0.053(4) 0.107(5) 0.090(5) 0.046(4) 0.014(4) 0.006(4)
N16 0.149(8) 0.120(9) 0.177(10) -0.027(9) 0.105(8) -0.010(7)
O8 0.165(7) 0.180(9) 0.136(9) -0.072(7) -0.001(7) 0.077(7)
O9 0.157(7) 0.132(7) 0.125(7) -0.057(6) 0.043(6) -0.016(5)
O10 0.215(8) 0.152(8) 0.257(9) -0.067(8) 0.169(7) -0.063(7)
O11 0.069(4) 0.083(5) 0.120(6) -0.017(5) 0.011(4) 0.004(4)
C53 0.126(8) 0.148(9) 0.064(7) -0.011(8) -0.017(7) 0.073(7)
O12 0.112(5) 0.090(5) 0.119(6) 0.033(5) 0.025(5) 0.028(4)
C54 0.133(9) 0.175(10) 0.160(11) 0.036(10) 0.007(8) 0.037(8)
C1W 0.024(10) 0.160(17) 0.235(19) -0.124(15) -0.045(12) 0.035(11)
C2W 0.123(13) 0.209(15) 0.155(14) -0.020(13) -0.002(11) -0.034(13)
C3W 0.112(12) 0.190(15) 0.129(13) -0.029(12) 0.002(11) -0.028(12)
C4W 0.105(12) 0.189(15) 0.131(13) -0.038(12) 0.001(10) -0.032(12)
C5W 0.088(13) 0.180(15) 0.152(13) -0.044(12) -0.007(11) 0.008(13)
C6W 0.108(12) 0.200(15) 0.140(13) -0.029(12) 0.010(11) -0.006(12)
C7W 0.125(13) 0.210(15) 0.138(13) -0.039(12) 0.014(11) -0.029(13)
O1W 0.058(4) 0.078(5) 0.153(6) 0.017(4) 0.042(4) 0.010(4)

loop_
_atom_type_symbol
_atom_type_description
_atom_type_scat_dispersion_real
_atom_type_scat_dispersion_imag
_atom_type_scat_source
C C 0.0033 0.0016 'International Tables Vol C Tables 4.2.6.8 and 6.1.1.4'
H H 0.0000 0.0000 'International Tables Vol C Tables 4.2.6.8 and 6.1.1.4'
N N 0.0061 0.0033 'International Tables Vol C Tables 4.2.6.8 and 6.1.1.4'
O O 0.0106 0.0060 'International Tables Vol C Tables 4.2.6.8 and 6.1.1.4'
Cu Cu 0.3201 1.2651 'International Tables Vol C Tables 4.2.6.8 and 6.1.1.4'

loop_
_geom_angle_atom_site_label_1
_geom_angle_atom_site_label_2
_geom_angle_atom_site_label_3
_geom_angle
_geom_angle_site_symmetry_1
_geom_angle_site_symmetry_3
_geom_angle_publ_flag
N4 Cu1 O1 95.9(2) 2_546 . ?
N4 Cu1 N6 143.2(2) 2_546 2_546 ?
O1 Cu1 N6 96.9(2) . 2_546 ?
N4 Cu1 N2 102.0(2) 2_546 2_546 ?
O1 Cu1 N2 110.3(2) . 2_546 ?
N6 Cu1 N2 105.5(2) 2_546 2_546 ?
N4 Cu1 N1 81.3(2) 2_546 2_546 ?
O1 Cu1 N1 170.3(2) . 2_546 ?
N6 Cu1 N1 80.3(2) 2_546 2_546 ?
N2 Cu1 N1 79.3(2) 2_546 2_546 ?
O3 Cu2 N9 95.7(2) 2_646 . ?
O3 Cu2 N11 101.7(2) 2_646 . ?
N9 Cu2 N11 131.2(2) . . ?
O3 Cu2 N8 176.1(2) 2_646 . ?
N9 Cu2 N8 80.7(2) . . ?
N11 Cu2 N8 79.6(2) . . ?
O3 Cu2 N13 105.6(2) 2_646 . ?
N9 Cu2 N13 101.4(2) . . ?
N11 Cu2 N13 116.6(2) . . ?
N8 Cu2 N13 76.8(2) . . ?
C17 N1 C9 114.4(5) . . ?
C17 N1 C1 109.6(6) . . ?
C9 N1 C1 113.5(5) . . ?
C17 N1 Cu1 102.5(4) . 2_556 ?
C9 N1 Cu1 109.0(4) . 2_556 ?
C1 N1 Cu1 107.0(4) . 2_556 ?
C2 N2 C3 104.3(6) . . ?
C2 N2 Cu1 110.7(5) . 2_556 ?
C3 N2 Cu1 142.8(5) . 2_556 ?
C2 N3 C8 103.8(6) . . ?
C2 N3 H3A 128.1 . . ?
C8 N3 H3A 128.1 . . ?
C10 N4 C11 103.4(6) . . ?
C10 N4 Cu1 115.4(6) . 2_556 ?
C11 N4 Cu1 138.8(6) . 2_556 ?
C10 N5 C16 105.0(7) . . ?
C10 N5 H5B 127.5 . . ?
C16 N5 H5B 127.5 . . ?
C18 N6 C19 106.8(6) . . ?
C18 N6 Cu1 110.8(6) . 2_556 ?
C19 N6 Cu1 141.1(5) . 2_556 ?
C18 N7 C24 105.7(6) . . ?
C18 N7 C25 124.8(7) . . ?
C24 N7 C25 127.8(7) . . ?
C35 N8 C27 110.8(6) . . ?
C35 N8 C43 110.6(6) . . ?
C27 N8 C43 112.1(6) . . ?
C35 N8 Cu2 106.3(4) . . ?
C27 N8 Cu2 109.9(4) . . ?
C43 N8 Cu2 107.0(4) . . ?
C28 N9 C29 107.3(6) . . ?
C28 N9 Cu2 113.6(5) . . ?
C29 N9 Cu2 138.3(5) . . ?
C28 N10 C34 107.3(6) . . ?
C28 N10 H10A 126.4 . . ?
C34 N10 H10A 126.4 . . ?
C36 N11 C37 104.2(6) . . ?
C36 N11 Cu2 110.4(5) . . ?
C37 N11 Cu2 145.4(5) . . ?
C36 N12 C42 107.8(6) . . ?
C36 N12 H12B 126.1 . . ?
C42 N12 H12B 126.1 . . ?
C44 N13 C45 106.7(7) . . ?
C44 N13 Cu2 109.5(5) . . ?
C45 N13 Cu2 142.6(6) . . ?
C44 N14 C50 109.2(7) . . ?
C44 N14 C51 123.1(7) . . ?
C50 N14 C51 124.6(7) . . ?
N1 C1 C2 107.7(6) . . ?
N1 C1 H1A 110.2 . . ?
C2 C1 H1A 110.2 . . ?
N1 C1 H1B 110.2 . . ?
C2 C1 H1B 110.2 . . ?
H1A C1 H1B 108.5 . . ?
N2 C2 N3 115.6(6) . . ?
N2 C2 C1 121.5(7) . . ?
N3 C2 C1 122.9(7) . . ?
C8 C3 N2 109.4(7) . . ?
C8 C3 C4 120.0(7) . . ?
N2 C3 C4 130.6(8) . . ?
C5 C4 C3 115.4(7) . . ?
C5 C4 H4A 122.3 . . ?
C3 C4 H4A 122.3 . . ?
C6 C5 C4 124.8(8) . . ?
C6 C5 H5A 117.6 . . ?
C4 C5 H5A 117.6 . . ?
C7 C6 C5 119.9(8) . . ?
C7 C6 H6A 120.0 . . ?
C5 C6 H6A 120.0 . . ?
C6 C7 C8 117.0(8) . . ?
C6 C7 H7A 121.5 . . ?
C8 C7 H7A 121.5 . . ?
C3 C8 C7 123.0(8) . . ?
C3 C8 N3 106.9(6) . . ?
C7 C8 N3 130.1(8) . . ?
N1 C9 C10 108.4(6) . . ?
N1 C9 H9A 110.0 . . ?
C10 C9 H9A 110.0 . . ?
N1 C9 H9B 110.0 . . ?
C10 C9 H9B 110.0 . . ?
H9A C9 H9B 108.4 . . ?
N4 C10 N5 115.7(7) . . ?
N4 C10 C9 120.9(7) . . ?
N5 C10 C9 123.2(8) . . ?
C16 C11 N4 110.4(7) . . ?
C16 C11 C12 120.0(8) . . ?
N4 C11 C12 129.5(8) . . ?
C13 C12 C11 116.2(8) . . ?
C13 C12 H12A 121.9 . . ?
C11 C12 H12A 121.9 . . ?
C12 C13 C14 122.3(8) . . ?
C12 C13 H13A 118.8 . . ?
C14 C13 H13A 118.8 . . ?
C15 C14 C13 120.9(8) . . ?
C15 C14 H14A 119.6 . . ?
C13 C14 H14A 119.6 . . ?
C14 C15 C16 117.5(8) . . ?
C14 C15 H15A 121.3 . . ?
C16 C15 H15A 121.3 . . ?
C15 C16 C11 122.9(9) . . ?
C15 C16 N5 131.6(9) . . ?
C11 C16 N5 105.6(8) . . ?
C18 C17 N1 108.8(6) . . ?
C18 C17 H17A 109.9 . . ?
N1 C17 H17A 109.9 . . ?
C18 C17 H17B 109.9 . . ?
N1 C17 H17B 109.9 . . ?
H17A C17 H17B 108.3 . . ?
N6 C18 N7 113.2(7) . . ?
N6 C18 C17 122.5(8) . . ?
N7 C18 C17 124.2(8) . . ?
C20 C19 N6 131.3(8) . . ?
C20 C19 C24 120.5(8) . . ?
N6 C19 C24 108.2(7) . . ?
C21 C20 C19 117.7(8) . . ?
C21 C20 H20A 121.1 . . ?
C19 C20 H20A 121.1 . . ?
C20 C21 C22 122.1(8) . . ?
C20 C21 H21A 119.0 . . ?
C22 C21 H21A 119.0 . . ?
C23 C22 C21 120.6(8) . . ?
C23 C22 H22A 119.7 . . ?
C21 C22 H22A 119.7 . . ?
C24 C23 C22 117.6(7) . . ?
C24 C23 H23A 121.2 . . ?
C22 C23 H23A 121.2 . . ?
C23 C24 C19 121.5(8) . . ?
C23 C24 N7 132.4(8) . . ?
C19 C24 N7 106.1(8) . . ?
N7 C25 C26 111.3(6) . . ?
N7 C25 H25A 109.4 . . ?
C26 C25 H25A 109.4 . . ?
N7 C25 H25B 109.4 . . ?
C26 C25 H25B 109.4 . . ?
H25A C25 H25B 108.0 . . ?
O2 C26 O1 127.9(7) . . ?
O2 C26 C25 121.0(7) . . ?
O1 C26 C25 111.1(7) . . ?
N8 C27 C28 108.0(6) . . ?
N8 C27 H27A 110.1 . . ?
C28 C27 H27A 110.1 . . ?
N8 C27 H27B 110.1 . . ?
C28 C27 H27B 110.1 . . ?
H27A C27 H27B 108.4 . . ?
N9 C28 N10 111.1(7) . . ?
N9 C28 C27 120.9(7) . . ?
N10 C28 C27 127.9(7) . . ?
C30 C29 C34 120.5(8) . . ?
C30 C29 N9 132.4(8) . . ?
C34 C29 N9 107.0(7) . . ?
C29 C30 C31 116.5(8) . . ?
C29 C30 H30A 121.7 . . ?
C31 C30 H30A 121.7 . . ?
C32 C31 C30 123.3(8) . . ?
C32 C31 H31A 118.3 . . ?
C30 C31 H31A 118.3 . . ?
C33 C32 C31 120.1(8) . . ?
C33 C32 H32A 119.9 . . ?
C31 C32 H32A 119.9 . . ?
C32 C33 C34 116.5(8) . . ?
C32 C33 H33A 121.7 . . ?
C34 C33 H33A 121.7 . . ?
N10 C34 C29 107.2(7) . . ?
N10 C34 C33 129.9(8) . . ?
C29 C34 C33 122.9(8) . . ?
N8 C35 C36 106.0(6) . . ?
N8 C35 H35A 110.5 . . ?
C36 C35 H35A 110.5 . . ?
N8 C35 H35B 110.5 . . ?
C36 C35 H35B 110.5 . . ?
H35A C35 H35B 108.7 . . ?
N11 C36 N12 114.1(6) . . ?
N11 C36 C35 121.4(7) . . ?
N12 C36 C35 124.5(7) . . ?
N11 C37 C42 110.8(7) . . ?
N11 C37 C38 130.7(8) . . ?
C42 C37 C38 118.4(8) . . ?
C39 C38 C37 116.3(8) . . ?
C39 C38 H38A 121.8 . . ?
C37 C38 H38A 121.8 . . ?
C38 C39 C40 123.0(8) . . ?
C38 C39 H39A 118.5 . . ?
C40 C39 H39A 118.5 . . ?
C39 C40 C41 122.4(8) . . ?
C39 C40 H40A 118.8 . . ?
C41 C40 H40A 118.8 . . ?
C42 C41 C40 115.0(8) . . ?
C42 C41 H41A 122.5 . . ?
C40 C41 H41A 122.5 . . ?
C41 C42 N12 132.1(8) . . ?
C41 C42 C37 124.8(9) . . ?
N12 C42 C37 103.1(7) . . ?
C44 C43 N8 108.0(6) . . ?
C44 C43 H43A 110.1 . . ?
N8 C43 H43A 110.1 . . ?
C44 C43 H43B 110.1 . . ?
N8 C43 H43B 110.1 . . ?
H43A C43 H43B 108.4 . . ?
N13 C44 N14 110.2(8) . . ?
N13 C44 C43 121.3(7) . . ?
N14 C44 C43 128.4(8) . . ?
N13 C45 C50 111.0(7) . . ?
N13 C45 C46 131.8(8) . . ?
C50 C45 C46 117.2(8) . . ?
C47 C46 C45 119.7(8) . . ?
C47 C46 H46A 120.2 . . ?
C45 C46 H46A 120.2 . . ?
C46 C47 C48 120.6(8) . . ?
C46 C47 H47A 119.7 . . ?
C48 C47 H47A 119.7 . . ?
C49 C48 C47 121.8(8) . . ?
C49 C48 H48A 119.1 . . ?
C47 C48 H48A 119.1 . . ?
C48 C49 C50 116.8(8) . . ?
C48 C49 H49A 121.6 . . ?
C50 C49 H49A 121.6 . . ?
C45 C50 C49 123.8(9) . . ?
C45 C50 N14 102.6(8) . . ?
C49 C50 N14 133.5(8) . . ?
N14 C51 C52 110.2(6) . . ?
N14 C51 H51A 109.6 . . ?
C52 C51 H51A 109.6 . . ?
N14 C51 H51B 109.6 . . ?
C52 C51 H51B 109.6 . . ?
H51A C51 H51B 108.1 . . ?
O4 C52 O3 128.6(7) . . ?
O4 C52 C51 116.5(8) . . ?
O3 C52 C51 114.8(7) . . ?
C26 O1 Cu1 111.9(4) . . ?
C52 O3 Cu2 112.3(5) . 2_656 ?
O6 N15 O7 126.6(9) . . ?
O6 N15 O5 116.2(9) . . ?
O7 N15 O5 117.2(9) . . ?
O8 N16 O10 116.4(18) . . ?
O8 N16 O9 128.1(17) . . ?
O10 N16 O9 115.5(16) . . ?
O11 C53 H53A 109.5 . . ?
O11 C53 H53B 109.5 . . ?
H53A C53 H53B 109.5 . . ?
O11 C53 H53C 109.5 . . ?
H53A C53 H53C 109.5 . . ?
H53B C53 H53C 109.5 . . ?
O12 C54 H54A 109.5 . . ?
O12 C54 H54B 109.5 . . ?
H54A C54 H54B 109.5 . . ?
O12 C54 H54C 109.5 . . ?
H54A C54 H54C 109.5 . . ?
H54B C54 H54C 109.5 . . ?
C3W C2W C7W 120.0 . . ?
C3W C2W C1W 122.5(7) . . ?
C7W C2W C1W 117.2(7) . . ?
C2W C3W C4W 120.0 . . ?
C5W C4W C3W 120.0 . . ?
C4W C5W C6W 120.0 . . ?
C7W C6W C5W 120.0 . . ?
C6W C7W C2W 120.0 . . ?

loop_
_geom_bond_atom_site_label_1
_geom_bond_atom_site_label_2
_geom_bond_distance
_geom_bond_site_symmetry_2
_geom_bond_publ_flag
Cu1 N4 1.972(6) 2_546 ?
Cu1 O1 1.973(4) . ?
Cu1 N6 2.019(6) 2_546 ?
Cu1 N2 2.157(6) 2_546 ?
Cu1 N1 2.173(5) 2_546 ?
Cu2 O3 1.920(5) 2_646 ?
Cu2 N9 2.024(6) . ?
Cu2 N11 2.064(6) . ?
Cu2 N8 2.118(5) . ?
Cu2 N13 2.158(6) . ?
N1 C17 1.480(7) . ?
N1 C9 1.482(7) . ?
N1 C1 1.486(7) . ?
N1 Cu1 2.173(5) 2_556 ?
N2 C2 1.304(7) . ?
N2 C3 1.390(8) . ?
N2 Cu1 2.157(6) 2_556 ?
N3 C2 1.356(7) . ?
N3 C8 1.402(8) . ?
N3 H3A 0.8800 . ?
N4 C10 1.297(8) . ?
N4 C11 1.378(8) . ?
N4 Cu1 1.972(6) 2_556 ?
N5 C10 1.335(8) . ?
N5 C16 1.383(9) . ?
N5 H5B 0.8800 . ?
N6 C18 1.292(8) . ?
N6 C19 1.385(8) . ?
N6 Cu1 2.019(6) 2_556 ?
N7 C18 1.358(9) . ?
N7 C24 1.396(9) . ?
N7 C25 1.522(8) . ?
N8 C35 1.450(8) . ?
N8 C27 1.467(7) . ?
N8 C43 1.489(8) . ?
N9 C28 1.316(8) . ?
N9 C29 1.393(8) . ?
N10 C28 1.346(8) . ?
N10 C34 1.376(8) . ?
N10 H10A 0.8800 . ?
N11 C36 1.307(8) . ?
N11 C37 1.408(8) . ?
N12 C36 1.350(7) . ?
N12 C42 1.408(8) . ?
N12 H12B 0.8800 . ?
N13 C44 1.323(8) . ?
N13 C45 1.371(8) . ?
N14 C44 1.336(8) . ?
N14 C50 1.420(9) . ?
N14 C51 1.480(8) . ?
C1 C2 1.498(8) . ?
C1 H1A 0.9900 . ?
C1 H1B 0.9900 . ?
C3 C8 1.382(9) . ?
C3 C4 1.407(9) . ?
C4 C5 1.382(9) . ?
C4 H4A 0.9500 . ?
C5 C6 1.375(9) . ?
C5 H5A 0.9500 . ?
C6 C7 1.369(9) . ?
C6 H6A 0.9500 . ?
C7 C8 1.400(9) . ?
C7 H7A 0.9500 . ?
C9 C10 1.493(8) . ?
C9 H9A 0.9900 . ?
C9 H9B 0.9900 . ?
C11 C16 1.377(9) . ?
C11 C12 1.403(9) . ?
C12 C13 1.386(9) . ?
C12 H12A 0.9500 . ?
C13 C14 1.389(10) . ?
C13 H13A 0.9500 . ?
C14 C15 1.357(9) . ?
C14 H14A 0.9500 . ?
C15 C16 1.375(10) . ?
C15 H15A 0.9500 . ?
C17 C18 1.475(9) . ?
C17 H17A 0.9900 . ?
C17 H17B 0.9900 . ?
C19 C20 1.369(9) . ?
C19 C24 1.393(9) . ?
C20 C21 1.358(9) . ?
C20 H20A 0.9500 . ?
C21 C22 1.382(9) . ?
C21 H21A 0.9500 . ?
C22 C23 1.372(9) . ?
C22 H22A 0.9500 . ?
C23 C24 1.365(9) . ?
C23 H23A 0.9500 . ?
C25 C26 1.546(9) . ?
C25 H25A 0.9900 . ?
C25 H25B 0.9900 . ?
C26 O2 1.209(7) . ?
C26 O1 1.291(8) . ?
C27 C28 1.476(9) . ?
C27 H27A 0.9900 . ?
C27 H27B 0.9900 . ?
C29 C30 1.361(9) . ?
C29 C34 1.382(9) . ?
C30 C31 1.406(9) . ?
C30 H30A 0.9500 . ?
C31 C32 1.392(9) . ?
C31 H31A 0.9500 . ?
C32 C33 1.357(9) . ?
C32 H32A 0.9500 . ?
C33 C34 1.423(9) . ?
C33 H33A 0.9500 . ?
C35 C36 1.499(8) . ?
C35 H35A 0.9900 . ?
C35 H35B 0.9900 . ?
C37 C42 1.409(9) . ?
C37 C38 1.414(9) . ?
C38 C39 1.369(9) . ?
C38 H38A 0.9500 . ?
C39 C40 1.376(9) . ?
C39 H39A 0.9500 . ?
C40 C41 1.378(9) . ?
C40 H40A 0.9500 . ?
C41 C42 1.360(9) . ?
C41 H41A 0.9500 . ?
C43 C44 1.456(9) . ?
C43 H43A 0.9900 . ?
C43 H43B 0.9900 . ?
C45 C50 1.377(9) . ?
C45 C46 1.427(9) . ?
C46 C47 1.358(9) . ?
C46 H46A 0.9500 . ?
C47 C48 1.387(9) . ?
C47 H47A 0.9500 . ?
C48 C49 1.374(9) . ?
C48 H48A 0.9500 . ?
C49 C50 1.384(10) . ?
C49 H49A 0.9500 . ?
C51 C52 1.555(9) . ?
C51 H51A 0.9900 . ?
C51 H51B 0.9900 . ?
C52 O4 1.232(8) . ?
C52 O3 1.269(8) . ?
O3 Cu2 1.920(5) 2_656 ?
N15 O6 1.203(8) . ?
N15 O7 1.230(8) . ?
N15 O5 1.242(8) . ?
N16 O8 1.172(14) . ?
N16 O10 1.234(13) . ?
N16 O9 1.306(15) . ?
O11 C53 1.445(8) . ?
C53 H53A 0.9800 . ?
C53 H53B 0.9800 . ?
C53 H53C 0.9800 . ?
O12 C54 1.490(10) . ?
C54 H54A 0.9800 . ?
C54 H54B 0.9800 . ?
C54 H54C 0.9800 . ?
C1W C2W 1.805(18) . ?
C2W C3W 1.3900 . ?
C2W C7W 1.3900 . ?
C3W C4W 1.3900 . ?
C4W C5W 1.3900 . ?
C5W C6W 1.3900 . ?
C6W C7W 1.3900 . ?
